data_7122745
loop_
_publ_author_name
'Hayashi, Daiki'
'Yoshinari, Nobuto'
'Konno, Takumi'

_publ_section_title
;
 Conversion of 12-Membered D3- and L3-CoIII3CdII3 Metallorings into a
 24-Membered D3L3-CoIII6CdII6 Metalloring
;
_journal_name_full 'Chemical Communications'
_journal_paper_doi 10.1039/C8CC09121H
_journal_year 2018
_chemical_absolute_configuration rm
_chemical_formula_moiety 'C24 H40 Cd2 Cl2 Co2 N4 O9 S4, 14.5(O)'
_chemical_formula_sum 'C24 H71 Cd2 Cl2 Co2 N4 O23.5 S4'
_chemical_formula_weight 1333.64
_space_group_crystal_system tetragonal
_space_group_IT_number 92
_space_group_name_Hall 'P 4abw 2nw'
_space_group_name_H-M_alt 'P 41 21 2'
_symmetry_space_group_name_Hall 'P 4abw 2nw'
_symmetry_space_group_name_H-M 'P 41 21 2'
_atom_sites_solution_hydrogens geom
_audit_creation_method SHELXL-2014/7
_audit_update_record
;
2018-11-16 deposited with the CCDC.
2018-12-17 downloaded from the CCDC.
;
_cell_angle_alpha 90
_cell_angle_beta 90
_cell_angle_gamma 90
_cell_formula_units_Z 8
_cell_length_a 17.911(3)
_cell_length_b 17.911(3)
_cell_length_c 31.795(3)
_cell_measurement_reflns_used 32591
_cell_measurement_temperature 200(2)
_cell_measurement_theta_max 27.43
_cell_measurement_theta_min 2.98
_cell_volume 10200(3)
_computing_cell_refinement 'RAPID AUTO'
_computing_data_collection 'RAPID AUTO (Rigaku, ????)'
_computing_data_reduction 'RAPID AUTO'
_computing_molecular_graphics 'Mercury 3.10'
_computing_structure_refinement 'SHELXL-2014/7 (Sheldrick, 2014)'
_computing_structure_solution 'SHELXS97 (Sheldrick, 2008)'
_diffrn_ambient_temperature 200(2)
_diffrn_detector_area_resol_mean 10.000
_diffrn_measured_fraction_theta_full 0.997
_diffrn_measured_fraction_theta_max 0.997
_diffrn_measurement_device_type 'Rigaku R-AXIS VII'
_diffrn_measurement_method \w
_diffrn_radiation_type MoK\a
_diffrn_radiation_wavelength 0.71075
_diffrn_reflns_av_R_equivalents 0.0443
_diffrn_reflns_av_unetI/netI 0.0337
_diffrn_reflns_Laue_measured_fraction_full 0.997
_diffrn_reflns_Laue_measured_fraction_max 0.997
_diffrn_reflns_limit_h_max 23
_diffrn_reflns_limit_h_min -22
_diffrn_reflns_limit_k_max 18
_diffrn_reflns_limit_k_min -23
_diffrn_reflns_limit_l_max 40
_diffrn_reflns_limit_l_min -41
_diffrn_reflns_number 75431
_diffrn_reflns_point_group_measured_fraction_full 0.998
_diffrn_reflns_point_group_measured_fraction_max 0.997
_diffrn_reflns_theta_full 25.242
_diffrn_reflns_theta_max 27.455
_diffrn_reflns_theta_min 2.978
_diffrn_source 'Rigaku FR-E SuperBright'
_exptl_absorpt_coefficient_mu 1.806
_exptl_absorpt_correction_T_max 1.0000
_exptl_absorpt_correction_T_min 0.5754
_exptl_absorpt_correction_type multi-scan
_exptl_absorpt_process_details 'ABSCOR (Rigaku, 1995)'
_exptl_crystal_colour purple
_exptl_crystal_density_diffrn 1.737
_exptl_crystal_description block
_exptl_crystal_F_000 5432
_exptl_crystal_size_max 0.050
_exptl_crystal_size_mid 0.050
_exptl_crystal_size_min 0.020
_refine_diff_density_max 1.591
_refine_diff_density_min -0.550
_refine_diff_density_rms 0.116
_refine_ls_abs_structure_details
;
 Flack x determined using 4428 quotients [(I+)-(I-)]/[(I+)+(I-)]
 (Parsons, Flack and Wagner, Acta Cryst. B69 (2013) 249-259).
;
_refine_ls_abs_structure_Flack 0.018(5)
_refine_ls_extinction_method none
_refine_ls_goodness_of_fit_ref 1.082
_refine_ls_hydrogen_treatment constr
_refine_ls_matrix_type full
_refine_ls_number_parameters 482
_refine_ls_number_reflns 11652
_refine_ls_number_restraints 2
_refine_ls_restrained_S_all 1.082
_refine_ls_R_factor_all 0.0479
_refine_ls_R_factor_gt 0.0449
_refine_ls_shift/su_max 0.001
_refine_ls_shift/su_mean 0.000
_refine_ls_structure_factor_coef Fsqd
_refine_ls_weighting_details 'w=1/[\s^2^(Fo^2^)+(0.0721P)^2^+13.4765P] where P=(Fo^2^+2Fc^2^)/3'
_refine_ls_weighting_scheme calc
_refine_ls_wR_factor_gt 0.1239
_refine_ls_wR_factor_ref 0.1261
_reflns_Friedel_coverage 0.778
_reflns_Friedel_fraction_full 0.999
_reflns_Friedel_fraction_max 0.997
_reflns_number_gt 11068
_reflns_number_total 11652
_reflns_threshold_expression 'I > 2\s(I)'
_cod_data_source_file c8cc09121h2.cif
_cod_data_source_block CdCl(Co(D-ebp))n
_cod_original_cell_volume 10199(4)
_cod_original_formula_sum 'C24 H71 Cd2 Cl2 Co2 N4 O23.50 S4'
_cod_database_code 7122745
_shelx_shelxl_version_number 2014/7
_shelx_space_group_comment
;
The symmetry employed for this shelxl refinement is uniquely defined
by the following loop, which should always be used as a source of
symmetry information in preference to the above space-group names.
They are only intended as comments.
;
_shelx_estimated_absorpt_t_min 0.840
_shelx_estimated_absorpt_t_max 0.840

loop_
_space_group_symop_operation_xyz
'x, y, z'
'-x, -y, z+1/2'
'x+1/2, -y+1/2, -z+3/4'
'-x+1/2, y+1/2, -z+1/4'
'-y, -x, -z+1/2'
'y, x, -z'
'y+1/2, -x+1/2, z+3/4'
'-y+1/2, x+1/2, z+1/4'

loop_
_atom_site_label
_atom_site_type_symbol
_atom_site_fract_x
_atom_site_fract_y
_atom_site_fract_z
_atom_site_U_iso_or_equiv
_atom_site_adp_type
_atom_site_occupancy
_atom_site_site_symmetry_order
_atom_site_calc_flag
_atom_site_refinement_flags_posn
_atom_site_refinement_flags_adp
_atom_site_refinement_flags_occupancy
Cd1 Cd 0.14659(3) 0.65282(3) 0.09846(2) 0.03392(13) Uani 1 1 d . . .
Cd2 Cd 0.12735(3) 0.41743(3) 0.13359(2) 0.03789(14) Uani 1 1 d . . .
Co1 Co 0.19010(6) 0.25316(5) 0.17865(3) 0.0337(2) Uani 1 1 d . . .
Co2 Co 0.07362(5) 0.51900(5) 0.02380(3) 0.0314(2) Uani 1 1 d . . .
Cl1 Cl 0.09024(12) 0.76267(11) 0.13657(6) 0.0446(4) Uani 1 1 d . . .
Cl2 Cl 0.13518(10) 0.55055(10) 0.15875(5) 0.0370(4) Uani 1 1 d . . .
S1 S 0.22262(10) 0.19939(10) 0.11750(6) 0.0357(4) Uani 1 1 d . . .
S2 S 0.24637(11) 0.36491(10) 0.16967(5) 0.0352(4) Uani 1 1 d . . .
S3 S 0.01924(11) 0.58536(10) 0.07619(6) 0.0368(4) Uani 1 1 d . . .
S4 S 0.10439(10) 0.40844(10) 0.05534(5) 0.0346(4) Uani 1 1 d . . .
N1 N 0.1290(4) 0.1636(4) 0.18969(19) 0.0399(14) Uani 1 1 d . . .
H1 H 0.1615 0.1189 0.1939 0.048 Uiso 1 1 calc R U .
N2 N 0.1645(4) 0.2864(4) 0.23586(19) 0.0413(14) Uani 1 1 d . . .
H2 H 0.1281 0.3287 0.2350 0.050 Uiso 1 1 calc R U .
N3 N 0.0433(4) 0.6022(4) -0.01306(18) 0.0367(13) Uani 1 1 d . . .
H3 H 0.0707 0.6488 -0.0053 0.044 Uiso 1 1 calc R U .
N4 N 0.1302(3) 0.4797(3) -0.02480(17) 0.0303(11) Uani 1 1 d . . .
H4 H 0.1049 0.4346 -0.0366 0.036 Uiso 1 1 calc R U .
C1 C 0.1409(5) 0.1339(4) 0.1138(2) 0.0438(17) Uani 1 1 d . . .
C2 C 0.0864(5) 0.1573(4) 0.1497(3) 0.0441(17) Uani 1 1 d . . .
H2A H 0.0452 0.1199 0.1526 0.053 Uiso 1 1 calc R U .
C3 C 0.0546(5) 0.2348(5) 0.1413(3) 0.0463(18) Uani 1 1 d . . .
C4 C 0.1045(6) 0.1440(6) 0.0697(3) 0.062(3) Uani 1 1 d . . .
H4A H 0.0889 0.1961 0.0662 0.093 Uiso 1 1 calc R U .
H4B H 0.1408 0.1311 0.0478 0.093 Uiso 1 1 calc R U .
H4C H 0.0608 0.1113 0.0674 0.093 Uiso 1 1 calc R U .
C5 C 0.1657(5) 0.0512(5) 0.1195(3) 0.0493(19) Uani 1 1 d . . .
H5 H 0.1887 0.0449 0.1472 0.074 Uiso 1 1 calc R U .
H5A H 0.1221 0.0184 0.1171 0.074 Uiso 1 1 calc R U .
H5B H 0.2020 0.0382 0.0976 0.074 Uiso 1 1 calc R U .
C6 C 0.2614(5) 0.3849(4) 0.2277(2) 0.0398(16) Uani 1 1 d . . .
C7 C 0.2395(5) 0.3121(5) 0.2518(2) 0.0426(17) Uani 1 1 d . . .
H7 H 0.2380 0.3210 0.2829 0.051 Uiso 1 1 calc R U .
C8 C 0.2941(5) 0.2478(4) 0.2409(2) 0.0400(16) Uani 1 1 d . . .
C9 C 0.3427(5) 0.4032(5) 0.2341(3) 0.050(2) Uani 1 1 d . . .
H9 H 0.3734 0.3614 0.2243 0.076 Uiso 1 1 calc R U .
H9A H 0.3554 0.4482 0.2181 0.076 Uiso 1 1 calc R U .
H9B H 0.3522 0.4119 0.2640 0.076 Uiso 1 1 calc R U .
C10 C 0.2127(5) 0.4501(5) 0.2429(3) 0.0470(19) Uani 1 1 d . . .
H10 H 0.1599 0.4379 0.2387 0.070 Uiso 1 1 calc R U .
H10A H 0.2220 0.4589 0.2729 0.070 Uiso 1 1 calc R U .
H10B H 0.2252 0.4952 0.2270 0.070 Uiso 1 1 calc R U .
C11 C 0.0829(5) 0.1782(5) 0.2280(3) 0.049(2) Uani 1 1 d . . .
H11 H 0.0653 0.1305 0.2402 0.059 Uiso 1 1 calc R U .
H11A H 0.0388 0.2089 0.2207 0.059 Uiso 1 1 calc R U .
C12 C 0.1318(6) 0.2195(5) 0.2595(3) 0.051(2) Uani 1 1 d . . .
H12 H 0.1722 0.1866 0.2699 0.061 Uiso 1 1 calc R U .
H12A H 0.1018 0.2366 0.2838 0.061 Uiso 1 1 calc R U .
C13 C -0.0451(5) 0.6433(5) 0.0419(2) 0.0450(18) Uani 1 1 d . . .
C14 C -0.0373(5) 0.6094(5) -0.0027(2) 0.0437(18) Uani 1 1 d . . .
H14 H -0.0627 0.6421 -0.0239 0.052 Uiso 1 1 calc R U .
C15 C -0.0697(5) 0.5296(5) -0.0046(2) 0.0426(17) Uani 1 1 d . . .
C16 C -0.0211(7) 0.7250(5) 0.0419(3) 0.061(3) Uani 1 1 d . . .
H16 H 0.0297 0.7291 0.0307 0.092 Uiso 1 1 calc R U .
H16A H -0.0553 0.7541 0.0243 0.092 Uiso 1 1 calc R U .
H16B H -0.0223 0.7444 0.0707 0.092 Uiso 1 1 calc R U .
C17 C -0.1233(5) 0.6370(6) 0.0591(3) 0.057(2) Uani 1 1 d . . .
H17 H -0.1388 0.5846 0.0591 0.086 Uiso 1 1 calc R U .
H17A H -0.1245 0.6564 0.0879 0.086 Uiso 1 1 calc R U .
H17B H -0.1575 0.6661 0.0415 0.086 Uiso 1 1 calc R U .
C18 C 0.1912(4) 0.3908(4) 0.0240(2) 0.0325(14) Uani 1 1 d . . .
C19 C 0.2030(4) 0.4589(4) -0.0056(2) 0.0322(14) Uani 1 1 d . . .
H19 H 0.2412 0.4477 -0.0276 0.039 Uiso 1 1 calc R U .
C20 C 0.2256(4) 0.5275(4) 0.0208(2) 0.0332(14) Uani 1 1 d . . .
C21 C 0.1776(4) 0.3189(4) -0.0029(2) 0.0365(15) Uani 1 1 d . . .
H21 H 0.1340 0.3264 -0.0210 0.055 Uiso 1 1 calc R U .
H21A H 0.2216 0.3089 -0.0202 0.055 Uiso 1 1 calc R U .
H21B H 0.1685 0.2764 0.0159 0.055 Uiso 1 1 calc R U .
C22 C 0.2598(5) 0.3785(4) 0.0525(2) 0.0404(17) Uani 1 1 d . . .
H22 H 0.2510 0.3354 0.0709 0.061 Uiso 1 1 calc R U .
H22A H 0.3039 0.3692 0.0351 0.061 Uiso 1 1 calc R U .
H22B H 0.2682 0.4230 0.0698 0.061 Uiso 1 1 calc R U .
C23 C 0.0608(5) 0.5801(5) -0.0582(2) 0.0412(17) Uani 1 1 d . . .
H23 H 0.0213 0.5470 -0.0694 0.049 Uiso 1 1 calc R U .
H23A H 0.0640 0.6250 -0.0762 0.049 Uiso 1 1 calc R U .
C24 C 0.1344(4) 0.5401(4) -0.0573(2) 0.0346(15) Uani 1 1 d . . .
H24 H 0.1451 0.5182 -0.0853 0.042 Uiso 1 1 calc R U .
H24A H 0.1750 0.5755 -0.0503 0.042 Uiso 1 1 calc R U .
O1 O 0.0998(3) 0.2894(3) 0.15484(18) 0.0423(12) Uani 1 1 d . . .
O2 O -0.0076(4) 0.2491(4) 0.1256(2) 0.0643(18) Uani 1 1 d . . .
O3 O 0.2800(3) 0.2162(3) 0.20509(14) 0.0354(11) Uani 1 1 d . . .
O4 O 0.3467(4) 0.2320(3) 0.26368(18) 0.0514(15) Uani 1 1 d . . .
O5 O -0.0220(3) 0.4791(3) 0.00715(15) 0.0384(11) Uani 1 1 d . . .
O6 O -0.1348(3) 0.5142(4) -0.01413(19) 0.0525(15) Uani 1 1 d . . .
O7 O 0.1700(3) 0.5601(3) 0.03901(15) 0.0338(10) Uani 1 1 d . . .
O8 O 0.2912(3) 0.5462(3) 0.0238(2) 0.0461(13) Uani 1 1 d . . .
O9 O -0.0034(3) 0.4115(4) 0.14158(18) 0.0515(14) Uani 1 1 d . . .
O10 O 0.0853(4) 0.3902(4) 0.3268(2) 0.073(2) Uiso 1 1 d . . .
O11 O 0.2269(7) 0.3725(7) 0.4545(4) 0.122(4) Uiso 1 1 d . . .
O12 O 0.3569(7) 0.3569(7) 0.5000 0.128(5) Uiso 1 2 d S . P
O13 O 0.0184(7) 0.2591(7) 0.3572(4) 0.121(4) Uiso 1 1 d . . .
O14 O 0.4463(8) 0.3505(9) 0.4348(5) 0.150(5) Uiso 1 1 d . . .
O15 O 0.1695(8) 0.2223(8) 0.4632(4) 0.137(4) Uiso 1 1 d . . .
O16 O 0.0866(12) -0.0095(12) 0.3923(5) 0.213(8) Uiso 1 1 d D . .
O17 O 0.2192(10) 0.3341(11) 0.3630(6) 0.185(7) Uiso 1 1 d . . .
O18 O 0.1861(12) 0.0743(10) 0.3312(6) 0.204(7) Uiso 1 1 d D . .
O19 O 0.3770(14) 0.3991(14) 0.3596(7) 0.251(10) Uiso 1 1 d . . .
O20 O 0.3535(17) 0.2448(17) 0.3514(8) 0.283(12) Uiso 1 1 d . . .
O21 O 0.1849(16) 0.1925(13) 0.3769(8) 0.285(12) Uiso 1 1 d D . .
O22 O 0.0259(12) 0.0268(12) 0.3214(5) 0.223(8) Uiso 1 1 d D . .
O23 O 0.0264(17) 0.0654(18) 0.4613(8) 0.305(14) Uiso 1 1 d . . .
O24 O 0.4972(18) 0.2720(16) 0.3135(9) 0.303(14) Uiso 1 1 d . . .

loop_
_atom_site_aniso_label
_atom_site_aniso_U_11
_atom_site_aniso_U_22
_atom_site_aniso_U_33
_atom_site_aniso_U_23
_atom_site_aniso_U_13
_atom_site_aniso_U_12
Cd1 0.0388(3) 0.0338(3) 0.0293(2) -0.00094(19) 0.0001(2) -0.0020(2)
Cd2 0.0515(3) 0.0325(3) 0.0297(3) 0.0000(2) -0.0007(2) 0.0077(2)
Co1 0.0399(5) 0.0299(5) 0.0312(5) 0.0025(4) 0.0022(4) 0.0046(4)
Co2 0.0369(5) 0.0293(5) 0.0280(4) -0.0034(4) -0.0046(4) 0.0020(4)
Cl1 0.0510(11) 0.0410(10) 0.0418(10) -0.0044(8) 0.0034(8) 0.0015(8)
Cl2 0.0471(10) 0.0333(8) 0.0305(8) -0.0001(6) 0.0027(7) 0.0054(7)
S1 0.0413(9) 0.0344(9) 0.0312(8) 0.0025(7) -0.0017(7) 0.0020(7)
S2 0.0453(10) 0.0301(8) 0.0302(8) 0.0016(6) 0.0028(7) 0.0032(7)
S3 0.0415(10) 0.0372(9) 0.0317(8) -0.0046(7) -0.0028(7) 0.0057(7)
S4 0.0416(9) 0.0318(9) 0.0304(8) -0.0012(6) 0.0007(7) 0.0014(7)
N1 0.041(3) 0.039(3) 0.039(3) 0.009(3) 0.005(3) 0.006(3)
N2 0.050(4) 0.037(3) 0.036(3) 0.003(3) 0.006(3) 0.005(3)
N3 0.042(3) 0.040(3) 0.029(3) -0.006(2) -0.008(2) 0.003(3)
N4 0.037(3) 0.027(3) 0.028(3) -0.001(2) -0.006(2) -0.002(2)
C1 0.053(5) 0.042(4) 0.037(4) 0.003(3) -0.007(3) -0.003(3)
C2 0.042(4) 0.038(4) 0.053(5) 0.006(3) -0.006(4) -0.003(3)
C3 0.040(4) 0.041(4) 0.057(5) 0.007(4) -0.006(4) 0.000(3)
C4 0.065(6) 0.073(7) 0.046(5) 0.005(5) -0.019(4) -0.013(5)
C5 0.055(5) 0.040(4) 0.053(5) -0.005(4) 0.004(4) -0.006(4)
C6 0.047(4) 0.041(4) 0.032(4) -0.001(3) -0.003(3) 0.002(3)
C7 0.053(5) 0.048(4) 0.027(3) 0.000(3) 0.000(3) 0.010(3)
C8 0.054(5) 0.037(4) 0.029(3) 0.004(3) 0.001(3) 0.004(3)
C9 0.054(5) 0.049(5) 0.048(5) 0.003(4) -0.006(4) 0.000(4)
C10 0.065(5) 0.040(4) 0.036(4) -0.002(3) 0.000(4) 0.010(4)
C11 0.047(5) 0.045(4) 0.057(5) 0.012(4) 0.022(4) 0.001(4)
C12 0.069(6) 0.045(4) 0.038(4) 0.008(3) 0.019(4) 0.008(4)
C13 0.048(4) 0.050(5) 0.037(4) -0.008(3) -0.013(3) 0.014(4)
C14 0.046(4) 0.049(4) 0.036(4) -0.006(3) -0.008(3) 0.008(3)
C15 0.046(4) 0.047(4) 0.034(4) -0.006(3) -0.002(3) 0.005(3)
C16 0.089(7) 0.046(5) 0.049(5) -0.011(4) -0.029(5) 0.021(5)
C17 0.055(5) 0.068(6) 0.048(5) -0.015(4) -0.013(4) 0.020(5)
C18 0.035(4) 0.031(3) 0.031(3) -0.004(3) -0.002(3) 0.005(3)
C19 0.040(4) 0.030(3) 0.027(3) -0.002(3) 0.002(3) -0.002(3)
C20 0.039(4) 0.028(3) 0.032(3) -0.001(3) -0.007(3) 0.001(3)
C21 0.043(4) 0.031(3) 0.035(4) -0.004(3) -0.002(3) 0.004(3)
C22 0.047(4) 0.038(4) 0.035(4) -0.002(3) -0.010(3) 0.003(3)
C23 0.051(4) 0.044(4) 0.029(3) -0.001(3) -0.008(3) 0.005(3)
C24 0.045(4) 0.030(3) 0.028(3) -0.004(3) -0.003(3) 0.000(3)
O1 0.039(3) 0.038(3) 0.050(3) 0.010(2) 0.001(2) 0.006(2)
O2 0.045(4) 0.061(4) 0.087(5) 0.013(4) -0.018(3) 0.003(3)
O3 0.042(3) 0.034(3) 0.030(2) 0.003(2) 0.000(2) 0.004(2)
O4 0.070(4) 0.043(3) 0.042(3) -0.004(2) -0.019(3) 0.014(3)
O5 0.039(3) 0.044(3) 0.032(2) -0.006(2) -0.008(2) -0.004(2)
O6 0.034(3) 0.073(4) 0.050(3) -0.010(3) -0.008(2) 0.002(3)
O7 0.037(3) 0.031(2) 0.033(2) -0.0016(19) -0.006(2) -0.003(2)
O8 0.038(3) 0.041(3) 0.060(3) -0.011(3) -0.003(3) -0.005(2)
O9 0.051(3) 0.058(4) 0.044(3) 0.005(3) 0.004(3) 0.017(3)

loop_
_atom_type_symbol
_atom_type_description
_atom_type_scat_dispersion_real
_atom_type_scat_dispersion_imag
_atom_type_scat_source
C C 0.0033 0.0016 'International Tables Vol C Tables 4.2.6.8 and 6.1.1.4'
H H 0.0000 0.0000 'International Tables Vol C Tables 4.2.6.8 and 6.1.1.4'
O O 0.0106 0.0060 'International Tables Vol C Tables 4.2.6.8 and 6.1.1.4'
N N 0.0061 0.0033 'International Tables Vol C Tables 4.2.6.8 and 6.1.1.4'
Cd Cd -0.8075 1.2024 'International Tables Vol C Tables 4.2.6.8 and 6.1.1.4'
Co Co 0.3494 0.9721 'International Tables Vol C Tables 4.2.6.8 and 6.1.1.4'
S S 0.1246 0.1234 'International Tables Vol C Tables 4.2.6.8 and 6.1.1.4'
Cl Cl 0.1484 0.1585 'International Tables Vol C Tables 4.2.6.8 and 6.1.1.4'

loop_
_geom_angle_atom_site_label_1
_geom_angle_atom_site_label_2
_geom_angle_atom_site_label_3
_geom_angle
_geom_angle_site_symmetry_1
_geom_angle_site_symmetry_3
O3 Cd1 Cl1 100.85(13) 4 .
O3 Cd1 O7 72.34(16) 4 .
Cl1 Cd1 O7 158.43(12) . .
O3 Cd1 Cl2 150.20(13) 4 .
Cl1 Cd1 Cl2 99.22(6) . .
O7 Cd1 Cl2 95.63(12) . .
O3 Cd1 S3 119.09(12) 4 .
Cl1 Cd1 S3 97.95(6) . .
O7 Cd1 S3 69.52(12) . .
Cl2 Cd1 S3 79.29(6) . .
O3 Cd1 S1 70.67(12) 4 4
Cl1 Cd1 S1 85.07(6) . 4
O7 Cd1 S1 110.73(12) . 4
Cl2 Cd1 S1 89.46(6) . 4
S3 Cd1 S1 168.67(6) . 4
O9 Cd2 O1 74.2(2) . .
O9 Cd2 Cl2 93.64(16) . .
O1 Cd2 Cl2 144.36(14) . .
O9 Cd2 S4 86.65(15) . .
O1 Cd2 S4 100.35(14) . .
Cl2 Cd2 S4 112.46(6) . .
O9 Cd2 S2 138.71(15) . .
O1 Cd2 S2 72.75(13) . .
Cl2 Cd2 S2 99.03(6) . .
S4 Cd2 S2 123.05(6) . .
O1 Co1 O3 177.7(2) . .
O1 Co1 N2 93.8(3) . .
O3 Co1 N2 84.0(2) . .
O1 Co1 N1 82.9(2) . .
O3 Co1 N1 96.1(2) . .
N2 Co1 N1 87.2(3) . .
O1 Co1 S1 91.27(18) . .
O3 Co1 S1 90.78(15) . .
N2 Co1 S1 171.9(2) . .
N1 Co1 S1 87.10(19) . .
O1 Co1 S2 91.54(17) . .
O3 Co1 S2 89.22(16) . .
N2 Co1 S2 87.3(2) . .
N1 Co1 S2 171.93(19) . .
S1 Co1 S2 98.90(7) . .
O5 Co2 O7 178.5(2) . .
O5 Co2 N3 82.6(2) . .
O7 Co2 N3 96.1(2) . .
O5 Co2 N4 96.3(2) . .
O7 Co2 N4 82.7(2) . .
N3 Co2 N4 86.9(2) . .
O5 Co2 S3 90.82(16) . .
O7 Co2 S3 90.02(16) . .
N3 Co2 S3 85.53(18) . .
N4 Co2 S3 168.88(18) . .
O5 Co2 S4 90.79(17) . .
O7 Co2 S4 90.26(16) . .
N3 Co2 S4 168.88(18) . .
N4 Co2 S4 84.91(17) . .
S3 Co2 S4 103.61(7) . .
Cd2 Cl2 Cd1 115.30(6) . .
C1 S1 Co1 96.9(3) . .
C1 S1 Cd1 120.4(3) . 4_545
Co1 S1 Cd1 90.60(7) . 4_545
C6 S2 Co1 96.2(3) . .
C6 S2 Cd2 118.5(3) . .
Co1 S2 Cd2 90.60(7) . .
C13 S3 Co2 97.2(3) . .
C13 S3 Cd1 115.1(3) . .
Co2 S3 Cd1 93.72(7) . .
C18 S4 Co2 96.5(2) . .
C18 S4 Cd2 113.5(2) . .
Co2 S4 Cd2 114.57(7) . .
C2 N1 C11 115.3(7) . .
C2 N1 Co1 101.2(4) . .
C11 N1 Co1 108.0(5) . .
C2 N1 H1 110.6 . .
C11 N1 H1 110.6 . .
Co1 N1 H1 110.6 . .
C7 N2 C12 114.4(6) . .
C7 N2 Co1 101.3(4) . .
C12 N2 Co1 107.9(5) . .
C7 N2 H2 110.9 . .
C12 N2 H2 110.9 . .
Co1 N2 H2 110.9 . .
C14 N3 C23 115.6(6) . .
C14 N3 Co2 101.7(5) . .
C23 N3 Co2 107.9(5) . .
C14 N3 H3 110.4 . .
C23 N3 H3 110.4 . .
Co2 N3 H3 110.4 . .
C19 N4 C24 114.9(5) . .
C19 N4 Co2 102.6(4) . .
C24 N4 Co2 108.0(4) . .
C19 N4 H4 110.4 . .
C24 N4 H4 110.4 . .
Co2 N4 H4 110.4 . .
C4 C1 C5 109.6(7) . .
C4 C1 C2 111.3(7) . .
C5 C1 C2 110.5(7) . .
C4 C1 S1 108.1(6) . .
C5 C1 S1 111.4(6) . .
C2 C1 S1 105.9(5) . .
N1 C2 C3 105.7(7) . .
N1 C2 C1 108.9(6) . .
C3 C2 C1 110.5(7) . .
N1 C2 H2A 110.5 . .
C3 C2 H2A 110.5 . .
C1 C2 H2A 110.5 . .
O2 C3 O1 121.3(8) . .
O2 C3 C2 126.1(8) . .
O1 C3 C2 112.5(6) . .
C1 C4 H4A 109.5 . .
C1 C4 H4B 109.5 . .
H4A C4 H4B 109.5 . .
C1 C4 H4C 109.5 . .
H4A C4 H4C 109.5 . .
H4B C4 H4C 109.5 . .
C1 C5 H5 109.5 . .
C1 C5 H5A 109.5 . .
H5 C5 H5A 109.5 . .
C1 C5 H5B 109.5 . .
H5 C5 H5B 109.5 . .
H5A C5 H5B 109.5 . .
C9 C6 C10 109.9(7) . .
C9 C6 C7 111.0(7) . .
C10 C6 C7 109.7(6) . .
C9 C6 S2 108.0(6) . .
C10 C6 S2 111.7(5) . .
C7 C6 S2 106.5(5) . .
N2 C7 C8 105.1(6) . .
N2 C7 C6 108.2(6) . .
C8 C7 C6 110.6(6) . .
N2 C7 H7 110.9 . .
C8 C7 H7 110.9 . .
C6 C7 H7 110.9 . .
O4 C8 O3 124.6(7) . .
O4 C8 C7 121.8(7) . .
O3 C8 C7 113.5(6) . .
C6 C9 H9 109.5 . .
C6 C9 H9A 109.5 . .
H9 C9 H9A 109.5 . .
C6 C9 H9B 109.5 . .
H9 C9 H9B 109.5 . .
H9A C9 H9B 109.5 . .
C6 C10 H10 109.5 . .
C6 C10 H10A 109.5 . .
H10 C10 H10A 109.5 . .
C6 C10 H10B 109.5 . .
H10 C10 H10B 109.5 . .
H10A C10 H10B 109.5 . .
N1 C11 C12 107.7(7) . .
N1 C11 H11 110.2 . .
C12 C11 H11 110.2 . .
N1 C11 H11A 110.2 . .
C12 C11 H11A 110.2 . .
H11 C11 H11A 108.5 . .
C11 C12 N2 106.1(6) . .
C11 C12 H12 110.5 . .
N2 C12 H12 110.5 . .
C11 C12 H12A 110.5 . .
N2 C12 H12A 110.5 . .
H12 C12 H12A 108.7 . .
C17 C13 C16 109.4(7) . .
C17 C13 C14 112.8(7) . .
C16 C13 C14 110.5(8) . .
C17 C13 S3 108.4(6) . .
C16 C13 S3 110.7(6) . .
C14 C13 S3 104.9(5) . .
N3 C14 C15 106.0(6) . .
N3 C14 C13 108.9(6) . .
C15 C14 C13 111.3(7) . .
N3 C14 H14 110.2 . .
C15 C14 H14 110.2 . .
C13 C14 H14 110.2 . .
O6 C15 O5 122.4(8) . .
O6 C15 C14 124.8(7) . .
O5 C15 C14 112.8(7) . .
C13 C16 H16 109.5 . .
C13 C16 H16A 109.5 . .
H16 C16 H16A 109.5 . .
C13 C16 H16B 109.5 . .
H16 C16 H16B 109.5 . .
H16A C16 H16B 109.5 . .
C13 C17 H17 109.5 . .
C13 C17 H17A 109.5 . .
H17 C17 H17A 109.5 . .
C13 C17 H17B 109.5 . .
H17 C17 H17B 109.5 . .
H17A C17 H17B 109.5 . .
C22 C18 C19 111.1(6) . .
C22 C18 C21 109.1(6) . .
C19 C18 C21 109.6(5) . .
C22 C18 S4 111.9(5) . .
C19 C18 S4 107.6(5) . .
C21 C18 S4 107.4(5) . .
N4 C19 C20 104.7(5) . .
N4 C19 C18 109.1(5) . .
C20 C19 C18 109.4(5) . .
N4 C19 H19 111.2 . .
C20 C19 H19 111.2 . .
C18 C19 H19 111.2 . .
O8 C20 O7 125.6(7) . .
O8 C20 C19 120.8(7) . .
O7 C20 C19 113.6(6) . .
C18 C21 H21 109.5 . .
C18 C21 H21A 109.5 . .
H21 C21 H21A 109.5 . .
C18 C21 H21B 109.5 . .
H21 C21 H21B 109.5 . .
H21A C21 H21B 109.5 . .
C18 C22 H22 109.5 . .
C18 C22 H22A 109.5 . .
H22 C22 H22A 109.5 . .
C18 C22 H22B 109.5 . .
H22 C22 H22B 109.5 . .
H22A C22 H22B 109.5 . .
C24 C23 N3 106.8(6) . .
C24 C23 H23 110.4 . .
N3 C23 H23 110.4 . .
C24 C23 H23A 110.4 . .
N3 C23 H23A 110.4 . .
H23 C23 H23A 108.6 . .
N4 C24 C23 108.3(6) . .
N4 C24 H24 110.0 . .
C23 C24 H24 110.0 . .
N4 C24 H24A 110.0 . .
C23 C24 H24A 110.0 . .
H24 C24 H24A 108.4 . .
C3 O1 Co1 113.2(5) . .
C3 O1 Cd2 135.9(5) . .
Co1 O1 Cd2 105.0(2) . .
C8 O3 Co1 113.2(5) . .
C8 O3 Cd1 135.6(5) . 4_545
Co1 O3 Cd1 107.8(2) . 4_545
C15 O5 Co2 113.9(5) . .
C20 O7 Co2 113.8(4) . .
C20 O7 Cd1 138.8(4) . .
Co2 O7 Cd1 106.6(2) . .

loop_
_geom_bond_atom_site_label_1
_geom_bond_atom_site_label_2
_geom_bond_distance
_geom_bond_site_symmetry_2
Cd1 O3 2.432(5) 4
Cd1 Cl1 2.521(2) .
Cd1 O7 2.551(5) .
Cd1 Cl2 2.6594(18) .
Cd1 S3 2.676(2) .
Cd1 S1 2.7119(19) 4
Cd2 O9 2.358(6) .
Cd2 O1 2.441(5) .
Cd2 Cl2 2.5188(18) .
Cd2 S4 2.5268(18) .
Cd2 S2 2.597(2) .
Co1 O1 1.900(5) .
Co1 O3 1.933(5) .
Co1 N2 1.968(6) .
Co1 N1 1.973(7) .
Co1 S1 2.246(2) .
Co1 S2 2.259(2) .
Co2 O5 1.930(5) .
Co2 O7 1.938(5) .
Co2 N3 1.972(6) .
Co2 N4 1.977(6) .
Co2 S3 2.266(2) .
Co2 S4 2.287(2) .
S1 C1 1.880(8) .
S1 Cd1 2.7119(19) 4_545
S2 C6 1.899(7) .
S3 C13 1.896(8) .
S4 C18 1.873(7) .
N1 C2 1.489(10) .
N1 C11 1.495(10) .
N1 H1 1.0000 .
N2 C7 1.508(11) .
N2 C12 1.530(10) .
N2 H2 1.0000 .
N3 C14 1.485(10) .
N3 C23 1.521(9) .
N3 H3 1.0000 .
N4 C19 1.487(9) .
N4 C24 1.497(9) .
N4 H4 1.0000 .
C1 C4 1.556(11) .
C1 C5 1.556(12) .
C1 C2 1.559(12) .
C2 C3 1.525(11) .
C2 H2A 1.0000 .
C3 O2 1.247(10) .
C3 O1 1.340(10) .
C4 H4A 0.9800 .
C4 H4B 0.9800 .
C4 H4C 0.9800 .
C5 H5 0.9800 .
C5 H5A 0.9800 .
C5 H5B 0.9800 .
C6 C9 1.507(12) .
C6 C10 1.536(11) .
C6 C7 1.563(11) .
C7 C8 1.549(11) .
C7 H7 1.0000 .
C8 O4 1.222(9) .
C8 O3 1.297(9) .
C9 H9 0.9800 .
C9 H9A 0.9800 .
C9 H9B 0.9800 .
C10 H10 0.9800 .
C10 H10A 0.9800 .
C10 H10B 0.9800 .
C11 C12 1.522(13) .
C11 H11 0.9900 .
C11 H11A 0.9900 .
C12 H12 0.9900 .
C12 H12A 0.9900 .
C13 C17 1.508(13) .
C13 C16 1.526(14) .
C13 C14 1.549(11) .
C14 C15 1.544(12) .
C14 H14 1.0000 .
C15 O6 1.236(10) .
C15 O5 1.298(9) .
C16 H16 0.9800 .
C16 H16A 0.9800 .
C16 H16B 0.9800 .
C17 H17 0.9800 .
C17 H17A 0.9800 .
C17 H17B 0.9800 .
C18 C22 1.543(10) .
C18 C19 1.554(10) .
C18 C21 1.566(9) .
C19 C20 1.543(9) .
C19 H19 1.0000 .
C20 O8 1.225(9) .
C20 O7 1.292(9) .
C21 H21 0.9800 .
C21 H21A 0.9800 .
C21 H21B 0.9800 .
C22 H22 0.9800 .
C22 H22A 0.9800 .
C22 H22B 0.9800 .
C23 C24 1.501(11) .
C23 H23 0.9900 .
C23 H23A 0.9900 .
C24 H24 0.9900 .
C24 H24A 0.9900 .
O3 Cd1 2.432(5) 4_545

loop_
_geom_hbond_atom_site_label_D
_geom_hbond_atom_site_label_H
_geom_hbond_atom_site_label_A
_geom_hbond_distance_DH
_geom_hbond_distance_HA
_geom_hbond_distance_DA
_geom_hbond_angle_DHA
_geom_hbond_site_symmetry_A
N1 H1 O8 1.00 1.86 2.795(8) 154.1 4_545
N3 H3 O4 1.00 2.12 3.048(9) 154.1 4
N4 H4 Cl2 1.00 2.35 3.277(6) 153.4 7_454
C5 H5 O8 0.98 2.54 3.482(11) 161.8 4_545
C7 H7 O17 1.00 2.58 3.574(19) 172.8 .
C21 H21 Cl2 0.98 2.77 3.708(8) 159.7 7_454
C23 H23 O9 0.99 2.45 3.405(10) 161.1 7_454

loop_
_geom_torsion_atom_site_label_1
_geom_torsion_atom_site_label_2
_geom_torsion_atom_site_label_3
_geom_torsion_atom_site_label_4
_geom_torsion
_geom_torsion_site_symmetry_1
_geom_torsion_site_symmetry_4
Co1 S1 C1 C4 128.1(6) . .
Cd1 S1 C1 C4 -137.1(6) 4_545 .
Co1 S1 C1 C5 -111.4(6) . .
Cd1 S1 C1 C5 -16.6(7) 4_545 .
Co1 S1 C1 C2 8.7(5) . .
Cd1 S1 C1 C2 103.5(5) 4_545 .
C11 N1 C2 C3 67.1(8) . .
Co1 N1 C2 C3 -49.2(6) . .
C11 N1 C2 C1 -174.1(6) . .
Co1 N1 C2 C1 69.7(6) . .
C4 C1 C2 N1 -166.8(7) . .
C5 C1 C2 N1 71.2(8) . .
S1 C1 C2 N1 -49.6(7) . .
C4 C1 C2 C3 -51.0(9) . .
C5 C1 C2 C3 -173.1(7) . .
S1 C1 C2 C3 66.2(7) . .
N1 C2 C3 O2 -143.4(9) . .
C1 C2 C3 O2 98.8(10) . .
N1 C2 C3 O1 33.1(9) . .
C1 C2 C3 O1 -84.6(9) . .
Co1 S2 C6 C9 127.4(5) . .
Cd2 S2 C6 C9 -138.6(5) . .
Co1 S2 C6 C10 -111.7(6) . .
Cd2 S2 C6 C10 -17.6(7) . .
Co1 S2 C6 C7 8.1(5) . .
Cd2 S2 C6 C7 102.2(5) . .
C12 N2 C7 C8 67.4(7) . .
Co1 N2 C7 C8 -48.3(6) . .
C12 N2 C7 C6 -174.4(6) . .
Co1 N2 C7 C6 69.8(6) . .
C9 C6 C7 N2 -166.1(6) . .
C10 C6 C7 N2 72.3(8) . .
S2 C6 C7 N2 -48.8(7) . .
C9 C6 C7 C8 -51.5(9) . .
C10 C6 C7 C8 -173.1(6) . .
S2 C6 C7 C8 65.8(7) . .
N2 C7 C8 O4 -145.8(7) . .
C6 C7 C8 O4 97.7(8) . .
N2 C7 C8 O3 37.2(8) . .
C6 C7 C8 O3 -79.3(9) . .
C2 N1 C11 C12 -152.7(7) . .
Co1 N1 C11 C12 -40.3(7) . .
N1 C11 C12 N2 52.4(8) . .
C7 N2 C12 C11 -151.4(7) . .
Co1 N2 C12 C11 -39.5(8) . .
Co2 S3 C13 C17 128.7(5) . .
Cd1 S3 C13 C17 -133.8(5) . .
Co2 S3 C13 C16 -111.4(6) . .
Cd1 S3 C13 C16 -13.8(7) . .
Co2 S3 C13 C14 7.9(6) . .
Cd1 S3 C13 C14 105.4(5) . .
C23 N3 C14 C15 68.5(8) . .
Co2 N3 C14 C15 -48.0(6) . .
C23 N3 C14 C13 -171.7(6) . .
Co2 N3 C14 C13 71.8(6) . .
C17 C13 C14 N3 -167.2(7) . .
C16 C13 C14 N3 70.0(8) . .
S3 C13 C14 N3 -49.4(8) . .
C17 C13 C14 C15 -50.6(9) . .
C16 C13 C14 C15 -173.5(7) . .
S3 C13 C14 C15 67.1(7) . .
N3 C14 C15 O6 -150.2(7) . .
C13 C14 C15 O6 91.5(9) . .
N3 C14 C15 O5 33.0(8) . .
C13 C14 C15 O5 -85.3(8) . .
Co2 S4 C18 C22 125.2(5) . .
Cd2 S4 C18 C22 4.9(6) . .
Co2 S4 C18 C19 2.8(4) . .
Cd2 S4 C18 C19 -117.5(4) . .
Co2 S4 C18 C21 -115.1(4) . .
Cd2 S4 C18 C21 124.6(4) . .
C24 N4 C19 C20 68.6(7) . .
Co2 N4 C19 C20 -48.3(5) . .
C24 N4 C19 C18 -174.5(5) . .
Co2 N4 C19 C18 68.7(5) . .
C22 C18 C19 N4 -166.6(5) . .
C21 C18 C19 N4 72.7(7) . .
S4 C18 C19 N4 -43.7(6) . .
C22 C18 C19 C20 -52.7(7) . .
C21 C18 C19 C20 -173.3(6) . .
S4 C18 C19 C20 70.2(6) . .
N4 C19 C20 O8 -144.2(7) . .
C18 C19 C20 O8 99.1(8) . .
N4 C19 C20 O7 37.1(7) . .
C18 C19 C20 O7 -79.6(7) . .
C14 N3 C23 C24 -152.5(6) . .
Co2 N3 C23 C24 -39.5(7) . .
C19 N4 C24 C23 -152.7(6) . .
Co2 N4 C24 C23 -38.9(6) . .
N3 C23 C24 N4 51.6(7) . .
O2 C3 O1 Co1 178.5(7) . .
C2 C3 O1 Co1 1.7(9) . .
O2 C3 O1 Cd2 -33.7(13) . .
C2 C3 O1 Cd2 149.5(6) . .
N2 Co1 O1 C3 -112.5(6) . .
N1 Co1 O1 C3 -25.8(6) . .
S1 Co1 O1 C3 61.2(5) . .
S2 Co1 O1 C3 160.1(5) . .
N2 Co1 O1 Cd2 90.1(3) . .
N1 Co1 O1 Cd2 176.8(3) . .
S1 Co1 O1 Cd2 -96.25(19) . .
S2 Co1 O1 Cd2 2.7(2) . .
O4 C8 O3 Co1 178.0(7) . .
C7 C8 O3 Co1 -5.1(8) . .
O4 C8 O3 Cd1 -26.2(12) . 4_545
C7 C8 O3 Cd1 150.7(5) . 4_545
O6 C15 O5 Co2 -176.1(6) . .
C14 C15 O5 Co2 0.7(8) . .
O8 C20 O7 Co2 175.9(6) . .
C19 C20 O7 Co2 -5.4(7) . .
O8 C20 O7 Cd1 -15.5(12) . .
C19 C20 O7 Cd1 163.1(4) . .
